data_1566912
loop_
_publ_author_name
'Kirk, Ryan M.'
'Hill, Anthony'

_publ_section_title
;
 Arsolyl-Supported Intermetallic Dative Bonding
;
_journal_name_full 'Chemical Science'
_journal_paper_doi 10.1039/D2SC01200F
_journal_year 2022
_chemical_formula_moiety 'C10 H12 As Cl2 Co Hg O2'
_chemical_formula_sum 'C10 H12 As Cl2 Co Hg O2'
_chemical_formula_weight 569.54
_chemical_properties_physical Air-sensitive
_space_group_crystal_system monoclinic
_space_group_IT_number 15
_space_group_name_Hall '-C 2yc'
_space_group_name_H-M_alt 'C 1 2/c 1'
_atom_sites_solution_hydrogens geom
_atom_sites_solution_primary dual
_audit_creation_date 2021-11-29
_audit_creation_method
;
Olex2 1.3
(compiled 2020.11.12 svn.r5f609507 for OlexSys, GUI svn.r6408)
;
_audit_update_record
;
2021-12-24 deposited with the CCDC.	2022-05-04 downloaded from the CCDC.
;
_cell_angle_alpha 90
_cell_angle_beta 99.340(2)
_cell_angle_gamma 90
_cell_formula_units_Z 8
_cell_length_a 14.1928(3)
_cell_length_b 14.4745(3)
_cell_length_c 14.7169(3)
_cell_measurement_reflns_used 5362
_cell_measurement_temperature 150.01(10)
_cell_measurement_theta_max 73.7590
_cell_measurement_theta_min 4.3660
_cell_volume 2983.27(11)
_computing_cell_refinement 'CrysAlisPro 1.171.40.82a (Rigaku OD, 2020)'
_computing_data_collection 'CrysAlisPro 1.171.40.82a (Rigaku OD, 2020)'
_computing_data_reduction 'CrysAlisPro 1.171.40.82a (Rigaku OD, 2020)'
_computing_molecular_graphics 'Olex2 1.3 (Dolomanov et al., 2009)'
_computing_publication_material 'Olex2 1.3 (Dolomanov et al., 2009)'
_computing_structure_refinement 'SHELXL 2018/3 (Sheldrick, 2015)'
_computing_structure_solution 'SHELXT 2018/2 (Sheldrick, 2018)'
_diffrn_ambient_environment N~2~
_diffrn_ambient_temperature 150.01(10)
_diffrn_detector 'CCD plate'
_diffrn_detector_area_resol_mean 8.1297
_diffrn_detector_type EosS2
_diffrn_measured_fraction_theta_full 1.000
_diffrn_measured_fraction_theta_max 0.995
_diffrn_measurement_details
;
List of Runs (angles in degrees, time in seconds):

  # Type    Start    End  Width  t~exp~   \w     \q     \k     \f   Frames
#--------------------------------------------------------------------------
  1  \w     51.00  76.00   1.00    1.00    --   36.95 -99.00  60.00   25
  2  \w      8.00  49.00   1.00    1.00    --   36.95 -99.00 -60.00   41
  3  \w     28.00  89.00   1.00    1.00    --   36.95-125.00-120.00   61
  4  \w     51.00  77.00   1.00    1.00    --   36.95-125.00-180.00   26
  5  \w     16.00  64.00   1.00    1.00    --   36.95 -77.00 -60.00   48
  6  \w     26.00  68.00   1.00    1.00    --   36.95  57.00  60.00   42
  7  \w    -14.00  12.00   1.00    1.00    --   36.95 -77.00 -60.00   26
  8  \w     59.00  97.00   1.00    1.00    --   36.95  57.00 -90.00   38
  9  \w     21.00  92.00   1.00    1.00    --   36.95  57.00 120.00   71
 10  \w     43.00 106.00   1.00    4.00    --  111.00 -92.00 120.00   63
 11  \w    113.00 139.00   1.00    4.00    --  111.00  25.00  90.00   26
 12  \w     91.00 162.00   1.00    4.00    --  111.00  64.00-180.00   71
 13  \w     47.00  78.00   1.00    4.00    --  111.00 -77.00 -30.00   31
 14  \w     42.00  85.00   1.00    4.00    --  111.00 -38.00-150.00   43
 15  \w     43.00 125.00   1.00    4.00    --  111.00 -50.00 -30.00   82
 16  \w     97.00 124.00   1.00    4.00    --  111.00  50.00   0.00   27
 17  \w     73.00 100.00   1.00    4.00    --  111.00 -92.00  30.00   27
 18  \w     89.00 114.00   1.00    4.00    --  111.00 -77.00-120.00   25
 19  \w     44.00  78.00   1.00    4.00    --  111.00 -77.00-120.00   34
 20  \w    106.00 158.00   1.00    4.00    --  111.00  77.00 150.00   52
 21  \w     59.00  89.00   1.00    4.00    --  111.00-111.00-120.00   30
 22  \w     72.00  98.00   1.00    4.00    --  111.00-111.00-150.00   26
 23  \w    140.00 177.00   1.00    4.00    --  111.00  55.00  73.00   37
 24  \w    112.00 178.00   1.00    4.00    --  111.00 111.00   0.00   66
 25  \w     87.00 119.00   1.00    4.00    --  111.00 -38.00-150.00   32
 26  \w     59.00  95.00   1.00    4.00    --  111.00 -92.00 -60.00   36
 27  \w     77.00 107.00   1.00    4.00    --  111.00-111.00 -60.00   30
 28  \w    106.00 133.00   1.00    4.00    --  111.00  77.00  60.00   27
 29  \w    106.00 131.00   1.00    4.00    --  111.00  38.00 150.00   25
 30  \w     99.00 150.00   1.00    4.00    --  111.00  38.00 120.00   51
;
_diffrn_measurement_device 'four-circle diffractometer'
_diffrn_measurement_device_type 'SuperNova, Dual, Cu at home/near, EosS2'
_diffrn_measurement_method '\w scans'
_diffrn_orient_matrix_type 'CrysAlisPro convention (1999,Acta A55,543-557)'
_diffrn_orient_matrix_UB_11 0.0457088000
_diffrn_orient_matrix_UB_12 0.0710111000
_diffrn_orient_matrix_UB_13 -0.0575346000
_diffrn_orient_matrix_UB_21 0.0899502000
_diffrn_orient_matrix_UB_22 0.0022842000
_diffrn_orient_matrix_UB_23 0.0742415000
_diffrn_orient_matrix_UB_31 0.0436097000
_diffrn_orient_matrix_UB_32 -0.0792930000
_diffrn_orient_matrix_UB_33 -0.0494204000
_diffrn_radiation_monochromator mirror
_diffrn_radiation_probe x-ray
_diffrn_radiation_type 'Cu K\a'
_diffrn_radiation_wavelength 1.54184
_diffrn_reflns_av_R_equivalents 0.0468
_diffrn_reflns_av_unetI/netI 0.0454
_diffrn_reflns_Laue_measured_fraction_full 1.000
_diffrn_reflns_Laue_measured_fraction_max 0.995
_diffrn_reflns_limit_h_max 17
_diffrn_reflns_limit_h_min -17
_diffrn_reflns_limit_k_max 17
_diffrn_reflns_limit_k_min -18
_diffrn_reflns_limit_l_max 17
_diffrn_reflns_limit_l_min -18
_diffrn_reflns_number 8233
_diffrn_reflns_point_group_measured_fraction_full 1.000
_diffrn_reflns_point_group_measured_fraction_max 0.995
_diffrn_reflns_theta_full 67.684
_diffrn_reflns_theta_max 73.861
_diffrn_reflns_theta_min 4.393
_diffrn_source 'micro-focus sealed X-ray tube'
_diffrn_source_type 'SuperNova (Cu) X-ray Source'
_exptl_absorpt_coefficient_mu 32.578
_exptl_absorpt_correction_T_max 0.10591
_exptl_absorpt_correction_T_min 0.02226
_exptl_absorpt_correction_type sphere
_exptl_absorpt_process_details
;
CrysAlisPro 1.171.40.82a (Rigaku Oxford Diffraction, 2020)
Spherical absorption correction
using equivalent radius and absorption coefficient.
Empirical absorption correction using spherical harmonics,
implemented in SCALE3 ABSPACK scaling algorithm.
;
_exptl_crystal_colour orange
_exptl_crystal_colour_primary orange
_exptl_crystal_density_diffrn 2.536
_exptl_crystal_description prism
_exptl_crystal_F_000 2096
_exptl_crystal_recrystallization_method 'Re-crystallisation from solvent: acetone'
_exptl_crystal_size_max 0.426
_exptl_crystal_size_mid 0.151
_exptl_crystal_size_min 0.118
_exptl_crystal_size_rad 0.099
_refine_diff_density_max 4.249
_refine_diff_density_min -2.610
_refine_diff_density_rms 0.452
_refine_ls_extinction_method none
_refine_ls_goodness_of_fit_ref 1.109
_refine_ls_hydrogen_treatment constr
_refine_ls_matrix_type full
_refine_ls_number_parameters 158
_refine_ls_number_reflns 3020
_refine_ls_number_restraints 0
_refine_ls_restrained_S_all 1.109
_refine_ls_R_factor_all 0.0673
_refine_ls_R_factor_gt 0.0660
_refine_ls_shift/su_max 0.001
_refine_ls_shift/su_mean 0.000
_refine_ls_structure_factor_coef Fsqd
_refine_ls_weighting_details 'w=1/[\s^2^(Fo^2^)+(0.1383P)^2^+5.1383P] where P=(Fo^2^+2Fc^2^)/3'
_refine_ls_weighting_scheme calc
_refine_ls_wR_factor_gt 0.1763
_refine_ls_wR_factor_ref 0.1782
_reflns_Friedel_coverage 0.000
_reflns_number_gt 2887
_reflns_number_total 3020
_reflns_threshold_expression 'I > 2\s(I)'
_cod_data_source_file d2sc01200f2.cif
_cod_data_source_block rmk_209_c_orange_scale
_cod_original_cell_volume 2983.26(11)
_cod_database_code 1566912
_shelx_shelxl_version_number 2018/3
_chemical_oxdiff_formula C20H24As2Cl4Co2Hg2O4
_chemical_oxdiff_usercomment 'acetone-d6 at -20 '
_shelx_space_group_comment
;
The symmetry employed for this shelxl refinement is uniquely defined
by the following loop, which should always be used as a source of
symmetry information in preference to the above space-group names.
They are only intended as comments.
;
_reflns_odcompleteness_completeness 99.93
_reflns_odcompleteness_iscentric 1
_reflns_odcompleteness_theta 66.49
_olex2_refinement_description
;
1. Fixed Uiso
 At 1.5 times of:
  All C(H,H,H) groups
2.a Idealised Me refined as rotating group:
 C8(H8A,H8B,H8C), C7(H7A,H7B,H7C), C9(H9A,H9B,H9C), C10(H10A,H10B,H10C)
;
_ins_header
;
TITL RMK_209_C_orange_scale in C2/c 
REM C2/c (#15 in standard setting)
CELL 1.54184  14.192832  14.474476  14.716885  90.0000  99.3401  90.0000
ZERR    4.00   0.000298   0.000294   0.000292   0.0000   0.0019   0.0000
LATT  7
SYMM -x, y,-z+1/2 
SFAC C H O Cl Co As Hg
UNIT 80.00 96.00 16.00 16.00 8.00 8.00 8.00
TREF
HKLF 4
END
;
_olex2_submission_special_instructions 'No special instructions were received'
_oxdiff_exptl_absorpt_empirical_details
;
Empirical correction (ABSPACK) includes:
- Absorption correction using spherical harmonics
- Frame scaling
;
_oxdiff_exptl_absorpt_empirical_full_max 3.396
_oxdiff_exptl_absorpt_empirical_full_min 0.481

loop_
_space_group_symop_operation_xyz
'x, y, z'
'-x, y, -z+1/2'
'x+1/2, y+1/2, z'
'-x+1/2, y+1/2, -z+1/2'
'-x, -y, -z'
'x, -y, z-1/2'
'-x+1/2, -y+1/2, -z'
'x+1/2, -y+1/2, z-1/2'

loop_
_atom_site_label
_atom_site_type_symbol
_atom_site_fract_x
_atom_site_fract_y
_atom_site_fract_z
_atom_site_U_iso_or_equiv
_atom_site_adp_type
_atom_site_occupancy
_atom_site_site_symmetry_order
_atom_site_calc_flag
_atom_site_refinement_flags_posn
_atom_site_refinement_flags_adp
_atom_site_refinement_flags_occupancy
_atom_site_disorder_assembly
_atom_site_disorder_group
Hg1 Hg 0.63163(2) 0.30207(2) 0.30365(2) 0.0368(2) Uani 1 1 d . . . . .
As1 As 0.73133(7) 0.36720(7) 0.46494(6) 0.0382(3) Uani 1 1 d . . . . .
Co1 Co 0.74194(9) 0.44817(8) 0.31642(9) 0.0310(3) Uani 1 1 d . . . . .
Cl2 Cl 0.53869(15) 0.31432(14) 0.13679(13) 0.0371(4) Uani 1 1 d . . . . .
Cl1 Cl 0.66461(16) 0.13368(13) 0.32387(14) 0.0422(5) Uani 1 1 d . . . . .
O2 O 0.8268(6) 0.3811(6) 0.1628(5) 0.0599(19) Uani 1 1 d . . . . .
O1 O 0.5967(6) 0.5609(6) 0.2051(6) 0.0576(18) Uani 1 1 d . . . . .
C2 C 0.7918(6) 0.4064(6) 0.2215(6) 0.0392(17) Uani 1 1 d . . . . .
C6 C 0.8462(7) 0.3904(6) 0.4163(6) 0.0423(18) Uani 1 1 d . . . . .
C3 C 0.7081(7) 0.4952(6) 0.4411(5) 0.0383(17) Uani 1 1 d . . . . .
C1 C 0.6522(8) 0.5157(6) 0.2480(7) 0.044(2) Uani 1 1 d . . . . .
C5 C 0.8659(6) 0.4869(6) 0.4059(5) 0.0379(17) Uani 1 1 d . . . . .
C4 C 0.7898(7) 0.5444(6) 0.4217(5) 0.0380(17) Uani 1 1 d . . . . .
C8 C 0.7933(9) 0.6471(7) 0.4170(7) 0.048(2) Uani 1 1 d . . . . .
H8A H 0.844725 0.665562 0.385935 0.073 Uiso 1 1 calc R U . . .
H8B H 0.803318 0.672049 0.478215 0.073 Uiso 1 1 calc R U . . .
H8C H 0.734010 0.669829 0.383748 0.073 Uiso 1 1 calc R U . . .
C7 C 0.6158(8) 0.5399(8) 0.4568(8) 0.055(2) Uani 1 1 d . . . . .
H7A H 0.565916 0.494463 0.449962 0.082 Uiso 1 1 calc R U . . .
H7B H 0.599173 0.588420 0.412673 0.082 Uiso 1 1 calc R U . . .
H7C H 0.623804 0.565236 0.517906 0.082 Uiso 1 1 calc R U . . .
C9 C 0.9566(7) 0.5231(8) 0.3816(7) 0.049(2) Uani 1 1 d . . . . .
H9A H 0.996121 0.472456 0.368969 0.073 Uiso 1 1 calc R U . . .
H9B H 0.989397 0.558699 0.432035 0.073 Uiso 1 1 calc R U . . .
H9C H 0.942706 0.561659 0.327958 0.073 Uiso 1 1 calc R U . . .
C10 C 0.9138(8) 0.3136(9) 0.4042(10) 0.054(3) Uani 1 1 d . . . . .
H10A H 0.958899 0.306108 0.459872 0.082 Uiso 1 1 calc R U . . .
H10B H 0.947296 0.328152 0.354350 0.082 Uiso 1 1 calc R U . . .
H10C H 0.878670 0.257227 0.390685 0.082 Uiso 1 1 calc R U . . .

loop_
_atom_site_aniso_label
_atom_site_aniso_U_11
_atom_site_aniso_U_22
_atom_site_aniso_U_33
_atom_site_aniso_U_23
_atom_site_aniso_U_13
_atom_site_aniso_U_12
Hg1 0.0433(3) 0.0281(3) 0.0410(3) -0.00178(10) 0.01243(19) -0.00649(10)
As1 0.0489(5) 0.0331(5) 0.0349(5) 0.0027(3) 0.0135(4) -0.0104(4)
Co1 0.0365(6) 0.0260(6) 0.0324(6) -0.0003(4) 0.0112(5) -0.0038(5)
Cl2 0.0406(9) 0.0368(9) 0.0366(9) 0.0016(7) 0.0142(7) 0.0012(7)
Cl1 0.0571(12) 0.0297(9) 0.0410(9) -0.0013(7) 0.0116(8) 0.0019(8)
O2 0.068(5) 0.066(5) 0.052(4) -0.009(4) 0.028(4) -0.004(4)
O1 0.057(4) 0.049(4) 0.067(5) 0.015(4) 0.009(3) 0.017(3)
C2 0.042(4) 0.040(4) 0.037(4) -0.005(3) 0.013(3) -0.003(3)
C6 0.056(5) 0.036(4) 0.036(4) 0.005(3) 0.012(3) 0.001(4)
C3 0.051(4) 0.036(4) 0.031(4) -0.004(3) 0.014(3) -0.008(4)
C1 0.059(5) 0.033(4) 0.045(5) -0.003(3) 0.024(4) -0.007(4)
C5 0.045(4) 0.041(4) 0.029(4) 0.006(3) 0.007(3) -0.011(3)
C4 0.050(4) 0.036(4) 0.028(3) -0.003(3) 0.007(3) -0.008(3)
C8 0.072(6) 0.032(4) 0.045(5) -0.008(3) 0.022(4) -0.016(4)
C7 0.059(6) 0.054(6) 0.058(6) -0.008(4) 0.030(5) -0.004(5)
C9 0.038(4) 0.065(6) 0.042(4) 0.009(4) 0.004(3) -0.012(4)
C10 0.041(5) 0.054(6) 0.067(7) 0.004(5) 0.007(4) 0.001(4)

loop_
_atom_type_symbol
_atom_type_description
_atom_type_scat_dispersion_real
_atom_type_scat_dispersion_imag
_atom_type_scat_source
C C 0.0181 0.0091 'International Tables Vol C Tables 4.2.6.8 and 6.1.1.4'
H H 0.0000 0.0000 'International Tables Vol C Tables 4.2.6.8 and 6.1.1.4'
As As -0.9300 1.0051 'International Tables Vol C Tables 4.2.6.8 and 6.1.1.4'
Cl Cl 0.3639 0.7018 'International Tables Vol C Tables 4.2.6.8 and 6.1.1.4'
Co Co -2.3653 3.6143 'International Tables Vol C Tables 4.2.6.8 and 6.1.1.4'
Hg Hg -4.2923 7.6849 'International Tables Vol C Tables 4.2.6.8 and 6.1.1.4'
O O 0.0492 0.0322 'International Tables Vol C Tables 4.2.6.8 and 6.1.1.4'

loop_
_exptl_crystal_face_index_h
_exptl_crystal_face_index_k
_exptl_crystal_face_index_l
_exptl_crystal_face_perp_dist
-5 7 5 0.0572
6 -6 -4 0.0723
3 -7 -6 0.0765
0 7 6 0.1067
-7 -2 -4 0.1825
4 5 6 0.1527
-6 -5 6 0.0336
5 7 -5 0.0630

loop_
_geom_angle_atom_site_label_1
_geom_angle_atom_site_label_2
_geom_angle_atom_site_label_3
_geom_angle
_geom_angle_site_symmetry_1
_geom_angle_site_symmetry_3
_geom_angle_publ_flag
Co1 Hg1 As1 55.86(3) . . ?
Co1 Hg1 Cl2 118.59(5) . 2_655 ?
Cl2 Hg1 As1 155.69(5) . . ?
Cl2 Hg1 As1 93.44(5) 2_655 . ?
Cl2 Hg1 Co1 102.62(5) . . ?
Cl2 Hg1 Cl2 87.62(6) . 2_655 ?
Cl1 Hg1 As1 99.99(5) . . ?
Cl1 Hg1 Co1 133.07(6) . . ?
Cl1 Hg1 Cl2 103.67(7) . . ?
Cl1 Hg1 Cl2 100.71(7) . 2_655 ?
Co1 As1 Hg1 59.91(4) . . ?
C6 As1 Hg1 95.0(3) . . ?
C6 As1 Co1 54.3(3) . . ?
C3 As1 Hg1 97.2(3) . . ?
C3 As1 Co1 54.4(2) . . ?
C3 As1 C6 83.9(4) . . ?
As1 Co1 Hg1 64.23(4) . . ?
C2 Co1 Hg1 88.8(3) . . ?
C2 Co1 As1 128.1(3) . . ?
C2 Co1 C6 95.2(4) . . ?
C2 Co1 C3 169.7(4) . . ?
C2 Co1 C1 94.7(4) . . ?
C2 Co1 C5 100.7(4) . . ?
C2 Co1 C4 132.9(4) . . ?
C6 Co1 Hg1 94.3(3) . . ?
C6 Co1 As1 48.2(3) . . ?
C6 Co1 C3 75.5(4) . . ?
C6 Co1 C5 40.2(3) . . ?
C6 Co1 C4 68.9(4) . . ?
C3 Co1 Hg1 96.1(2) . . ?
C3 Co1 As1 47.9(2) . . ?
C3 Co1 C5 69.5(3) . . ?
C3 Co1 C4 39.8(3) . . ?
C1 Co1 Hg1 92.2(3) . . ?
C1 Co1 As1 127.6(3) . . ?
C1 Co1 C6 168.3(4) . . ?
C1 Co1 C3 94.1(4) . . ?
C1 Co1 C5 131.2(4) . . ?
C1 Co1 C4 99.7(4) . . ?
C5 Co1 Hg1 133.8(2) . . ?
C5 Co1 As1 74.9(2) . . ?
C5 Co1 C4 39.2(4) . . ?
C4 Co1 Hg1 134.6(2) . . ?
C4 Co1 As1 74.1(2) . . ?
Hg1 Cl2 Hg1 91.86(6) . 2_655 ?
O2 C2 Co1 177.3(9) . . ?
As1 C6 Co1 77.5(4) . . ?
C5 C6 As1 113.7(7) . . ?
C5 C6 Co1 70.3(5) . . ?
C5 C6 C10 124.7(9) . . ?
C10 C6 As1 121.0(7) . . ?
C10 C6 Co1 127.6(7) . . ?
As1 C3 Co1 77.7(3) . . ?
C4 C3 As1 113.6(7) . . ?
C4 C3 Co1 71.1(4) . . ?
C4 C3 C7 124.7(8) . . ?
C7 C3 As1 121.1(7) . . ?
C7 C3 Co1 127.1(7) . . ?
O1 C1 Co1 178.0(9) . . ?
C6 C5 Co1 69.4(5) . . ?
C6 C5 C9 124.0(9) . . ?
C4 C5 Co1 71.0(5) . . ?
C4 C5 C6 112.9(8) . . ?
C4 C5 C9 123.1(9) . . ?
C9 C5 Co1 127.9(6) . . ?
C3 C4 Co1 69.1(5) . . ?
C3 C4 C8 122.7(9) . . ?
C5 C4 Co1 69.8(5) . . ?
C5 C4 C3 114.0(8) . . ?
C5 C4 C8 123.3(8) . . ?
C8 C4 Co1 129.3(6) . . ?
C4 C8 H8A 109.5 . . ?
C4 C8 H8B 109.5 . . ?
C4 C8 H8C 109.5 . . ?
H8A C8 H8B 109.5 . . ?
H8A C8 H8C 109.5 . . ?
H8B C8 H8C 109.5 . . ?
C3 C7 H7A 109.5 . . ?
C3 C7 H7B 109.5 . . ?
C3 C7 H7C 109.5 . . ?
H7A C7 H7B 109.5 . . ?
H7A C7 H7C 109.5 . . ?
H7B C7 H7C 109.5 . . ?
C5 C9 H9A 109.5 . . ?
C5 C9 H9B 109.5 . . ?
C5 C9 H9C 109.5 . . ?
H9A C9 H9B 109.5 . . ?
H9A C9 H9C 109.5 . . ?
H9B C9 H9C 109.5 . . ?
C6 C10 H10A 109.5 . . ?
C6 C10 H10B 109.5 . . ?
C6 C10 H10C 109.5 . . ?
H10A C10 H10B 109.5 . . ?
H10A C10 H10C 109.5 . . ?
H10B C10 H10C 109.5 . . ?

loop_
_geom_bond_atom_site_label_1
_geom_bond_atom_site_label_2
_geom_bond_distance
_geom_bond_site_symmetry_2
_geom_bond_publ_flag
Hg1 As1 2.7266(10) . ?
Hg1 Co1 2.6197(13) . ?
Hg1 Cl2 2.598(2) . ?
Hg1 Cl2 2.708(2) 2_655 ?
Hg1 Cl1 2.4907(19) . ?
As1 Co1 2.5062(15) . ?
As1 C6 1.914(10) . ?
As1 C3 1.905(9) . ?
Co1 C2 1.772(8) . ?
Co1 C6 2.084(10) . ?
Co1 C3 2.085(8) . ?
Co1 C1 1.782(11) . ?
Co1 C5 2.096(9) . ?
Co1 C4 2.112(8) . ?
O2 C2 1.125(12) . ?
O1 C1 1.133(14) . ?
C6 C5 1.438(12) . ?
C6 C10 1.498(15) . ?
C3 C4 1.429(12) . ?
C3 C7 1.512(14) . ?
C5 C4 1.412(13) . ?
C5 C9 1.486(12) . ?
C4 C8 1.489(12) . ?
C8 H8A 0.9600 . ?
C8 H8B 0.9600 . ?
C8 H8C 0.9600 . ?
C7 H7A 0.9600 . ?
C7 H7B 0.9600 . ?
C7 H7C 0.9600 . ?
C9 H9A 0.9600 . ?
C9 H9B 0.9600 . ?
C9 H9C 0.9600 . ?
C10 H10A 0.9600 . ?
C10 H10B 0.9600 . ?
C10 H10C 0.9600 . ?

loop_
_geom_torsion_atom_site_label_1
_geom_torsion_atom_site_label_2
_geom_torsion_atom_site_label_3
_geom_torsion_atom_site_label_4
_geom_torsion
_geom_torsion_site_symmetry_1
_geom_torsion_site_symmetry_2
_geom_torsion_site_symmetry_3
_geom_torsion_site_symmetry_4
_geom_torsion_publ_flag
As1 C6 C5 Co1 -65.9(5) . . . . ?
As1 C6 C5 C4 -8.3(9) . . . . ?
As1 C6 C5 C9 171.5(7) . . . . ?
As1 C3 C4 Co1 66.7(4) . . . . ?
As1 C3 C4 C5 11.8(9) . . . . ?
As1 C3 C4 C8 -169.2(7) . . . . ?
Co1 C6 C5 C4 57.6(6) . . . . ?
Co1 C6 C5 C9 -122.6(8) . . . . ?
Co1 C3 C4 C5 -54.9(6) . . . . ?
Co1 C3 C4 C8 124.1(8) . . . . ?
Co1 C5 C4 C3 54.6(6) . . . . ?
Co1 C5 C4 C8 -124.5(8) . . . . ?
C6 C5 C4 Co1 -56.8(6) . . . . ?
C6 C5 C4 C3 -2.2(10) . . . . ?
C6 C5 C4 C8 178.8(8) . . . . ?
C7 C3 C4 Co1 -122.6(9) . . . . ?
C7 C3 C4 C5 -177.5(9) . . . . ?
C7 C3 C4 C8 1.5(14) . . . . ?
C9 C5 C4 Co1 123.4(8) . . . . ?
C9 C5 C4 C3 178.0(8) . . . . ?
C9 C5 C4 C8 -1.0(13) . . . . ?
C10 C6 C5 Co1 122.7(10) . . . . ?
C10 C6 C5 C4 -179.7(9) . . . . ?
C10 C6 C5 C9 0.1(15) . . . . ?

loop_
_exptl_oxdiff_crystal_face_indexfrac_h
_exptl_oxdiff_crystal_face_indexfrac_k
_exptl_oxdiff_crystal_face_indexfrac_l
_exptl_oxdiff_crystal_face_x
_exptl_oxdiff_crystal_face_y
_exptl_oxdiff_crystal_face_z
-4.9412 6.8648 4.8051 -0.0148 -0.0720 -0.9973
6.2215 -6.3223 -3.8864 0.0590 0.2567 0.9647
3.1510 -7.1798 -5.6761 -0.0392 -0.1544 0.9872
0.2106 6.8265 6.4311 0.1244 0.5120 -0.8499
-7.1757 -2.1393 -4.3086 -0.2320 -0.9702 0.0696
4.0650 5.0920 6.0575 0.1989 0.8270 -0.5258
-5.9021 -4.9592 6.2546 -0.9818 -0.0779 -0.1733
4.7153 6.9829 -4.8596 0.9910 0.0793 -0.1079
